data_4069875
loop_
_publ_author_name
'Tam, Ka-Ho'
'Chan, Michael C. W.'
'Kaneyoshi, Hiromu'
'Makio, Haruyuki'
'Zhu, Nianyong'

_publ_section_title
;
 Indirect Substituent Effects upon the Olefin Polymerization Reactivity of
 Titanium(IV) Chelating \s-Aryl Catalysts
;
_journal_issue 20
_journal_name_full Organometallics
_journal_page_first 5877
_journal_paper_doi 10.1021/om9004675
_journal_volume 28
_journal_year 2009
_chemical_formula_moiety 'C39 H39 Cl2 N O Zr'
_chemical_formula_sum 'C39 H39 Cl2 N O Zr'
_chemical_formula_weight 699.83
_chemical_name_systematic
;
 ?
;
_space_group_IT_number 2
_symmetry_cell_setting triclinic
_symmetry_space_group_name_Hall '-P 1'
_symmetry_space_group_name_H-M 'P -1'
_atom_sites_solution_hydrogens geom
_atom_sites_solution_primary direct
_atom_sites_solution_secondary difmap
_audit_creation_method SHELXL-97
_cell_angle_alpha 96.99(3)
_cell_angle_beta 96.97(3)
_cell_angle_gamma 102.11(3)
_cell_formula_units_Z 2
_cell_length_a 9.729(2)
_cell_length_b 12.931(3)
_cell_length_c 14.415(3)
_cell_measurement_reflns_used 0
_cell_measurement_temperature 253(2)
_cell_measurement_theta_max 0
_cell_measurement_theta_min 0
_cell_volume 1739.7(7)
_computing_cell_refinement scalepack
_computing_data_collection marcontrol
_computing_data_reduction denzo
_computing_molecular_graphics 'Ortep-3 for Windows (Farrugia, 1997)'
_computing_publication_material 'WinGX publication routines (Farrugia, 1999)'
_computing_structure_refinement 'SHELXL-97 (Sheldrick, 1997)'
_computing_structure_solution 'SHELXS-97 (Sheldrick, 1997)'
_diffrn_ambient_temperature 253(2)
_diffrn_measured_fraction_theta_full 0.783
_diffrn_measured_fraction_theta_max 0.783
_diffrn_measurement_device_type 'marresearch IPDS mar300'
_diffrn_measurement_method oscillation
_diffrn_radiation_monochromator graphite
_diffrn_radiation_source 'fine-focus sealed tube'
_diffrn_radiation_type MoK\a
_diffrn_radiation_wavelength 0.71073
_diffrn_reflns_av_R_equivalents 0.0499
_diffrn_reflns_av_sigmaI/netI 0.0856
_diffrn_reflns_limit_h_max 11
_diffrn_reflns_limit_h_min -11
_diffrn_reflns_limit_k_max 15
_diffrn_reflns_limit_k_min -15
_diffrn_reflns_limit_l_max 17
_diffrn_reflns_limit_l_min -17
_diffrn_reflns_number 9631
_diffrn_reflns_theta_full 25.48
_diffrn_reflns_theta_max 25.48
_diffrn_reflns_theta_min 1.44
_exptl_absorpt_coefficient_mu 0.500
_exptl_absorpt_correction_type none
_exptl_crystal_colour orange
_exptl_crystal_density_diffrn 1.336
_exptl_crystal_density_method 'not measured'
_exptl_crystal_description prism
_exptl_crystal_F_000 724
_exptl_crystal_size_max 0.5
_exptl_crystal_size_mid 0.3
_exptl_crystal_size_min 0.3
_refine_diff_density_max 0.558
_refine_diff_density_min -0.465
_refine_diff_density_rms 0.090
_refine_ls_extinction_method none
_refine_ls_goodness_of_fit_ref 0.981
_refine_ls_hydrogen_treatment constr
_refine_ls_matrix_type full
_refine_ls_number_parameters 403
_refine_ls_number_reflns 5057
_refine_ls_number_restraints 0
_refine_ls_restrained_S_all 0.981
_refine_ls_R_factor_all 0.0626
_refine_ls_R_factor_gt 0.0457
_refine_ls_shift/su_max 0.001
_refine_ls_shift/su_mean 0.000
_refine_ls_structure_factor_coef Fsqd
_refine_ls_weighting_details 'calc w=1/[\s^2^(Fo^2^)+(0.0539P)^2^+0.0000P] where P=(Fo^2^+2Fc^2^)/3'
_refine_ls_weighting_scheme calc
_refine_ls_wR_factor_gt 0.1099
_refine_ls_wR_factor_ref 0.1172
_reflns_number_gt 3734
_reflns_number_total 5057
_reflns_threshold_expression >2sigma(I)
_cod_data_source_file om9004675_si_002.cif
_cod_data_source_block mar1127
_cod_original_cell_volume 1739.7(6)
_cod_database_code 4069875

loop_
_symmetry_equiv_pos_as_xyz
'x, y, z'
'-x, -y, -z'

loop_
_atom_site_label
_atom_site_type_symbol
_atom_site_fract_x
_atom_site_fract_y
_atom_site_fract_z
_atom_site_U_iso_or_equiv
_atom_site_adp_type
_atom_site_occupancy
_atom_site_symmetry_multiplicity
_atom_site_calc_flag
_atom_site_refinement_flags
Zr1 Zr 0.32475(3) 0.11094(3) 0.76280(3) 0.04820(16) Uani 1 1 d .
Cl1 Cl 0.52388(14) 0.38371(12) 0.84758(11) 0.1060(5) Uani 1 1 d .
Cl2 Cl -0.09857(13) 0.31038(10) 0.93032(10) 0.0864(4) Uani 1 1 d .
O1 O 0.2719(2) -0.0401(2) 0.70424(16) 0.0481(6) Uani 1 1 d .
N1 N 0.0710(3) 0.0647(2) 0.76767(19) 0.0406(7) Uani 1 1 d .
C1 C 0.2533(4) 0.2629(3) 0.8229(3) 0.0564(10) Uani 1 1 d .
C2 C 0.3420(5) 0.3613(4) 0.8617(3) 0.0689(12) Uani 1 1 d .
C3 C 0.3003(6) 0.4423(4) 0.9146(3) 0.0800(14) Uani 1 1 d .
H3 H 0.3636 0.5076 0.9373 0.096 Uiso 1 1 calc R
C4 C 0.1628(5) 0.4238(4) 0.9328(3) 0.0740(13) Uani 1 1 d .
H4 H 0.1329 0.4756 0.9709 0.089 Uiso 1 1 calc R
C5 C 0.0689(4) 0.3284(3) 0.8945(3) 0.0603(11) Uani 1 1 d .
C6 C 0.1103(4) 0.2501(3) 0.8360(3) 0.0496(9) Uani 1 1 d .
C7 C 0.0121(4) 0.1502(3) 0.7849(2) 0.0464(9) Uani 1 1 d .
C8 C -0.1288(4) 0.1453(3) 0.7501(3) 0.0590(11) Uani 1 1 d .
H8 H -0.1666 0.2052 0.7610 0.071 Uiso 1 1 calc R
C9 C -0.2123(4) 0.0519(3) 0.6996(3) 0.0624(11) Uani 1 1 d .
H9 H -0.3057 0.0488 0.6738 0.075 Uiso 1 1 calc R
C10 C -0.1561(4) -0.0369(3) 0.6876(3) 0.0533(10) Uani 1 1 d .
H10 H -0.2121 -0.1014 0.6550 0.064 Uiso 1 1 calc R
C11 C -0.0141(3) -0.0300(3) 0.7247(2) 0.0417(8) Uani 1 1 d .
C12 C 0.0373(3) -0.1307(3) 0.7144(2) 0.0429(8) Uani 1 1 d .
C13 C 0.1748(4) -0.1341(3) 0.6980(2) 0.0431(8) Uani 1 1 d .
C14 C 0.2126(4) -0.2324(3) 0.6749(2) 0.0471(9) Uani 1 1 d .
C15 C 0.1115(4) -0.3244(3) 0.6797(3) 0.0515(10) Uani 1 1 d .
H15 H 0.1355 -0.3899 0.6660 0.062 Uiso 1 1 calc R
C16 C -0.0226(4) -0.3251(3) 0.7033(2) 0.0474(9) Uani 1 1 d .
C17 C -0.0569(4) -0.2269(3) 0.7186(2) 0.0495(9) Uani 1 1 d .
H17 H -0.1473 -0.2247 0.7323 0.059 Uiso 1 1 calc R
C18 C 0.3594(4) -0.2381(4) 0.6460(3) 0.0642(12) Uani 1 1 d .
C19 C 0.3853(6) -0.1751(5) 0.5638(4) 0.0980(18) Uani 1 1 d .
H19A H 0.3854 -0.1015 0.5835 0.147 Uiso 1 1 calc R
H19B H 0.3113 -0.2045 0.5112 0.147 Uiso 1 1 calc R
H19C H 0.4756 -0.1800 0.5454 0.147 Uiso 1 1 calc R
C20 C 0.4758(4) -0.1935(4) 0.7300(4) 0.0873(15) Uani 1 1 d .
H20A H 0.4860 -0.1175 0.7446 0.131 Uiso 1 1 calc R
H20B H 0.5639 -0.2081 0.7149 0.131 Uiso 1 1 calc R
H20C H 0.4510 -0.2265 0.7837 0.131 Uiso 1 1 calc R
C21 C 0.3653(5) -0.3544(4) 0.6117(4) 0.0860(15) Uani 1 1 d .
H21A H 0.4556 -0.3555 0.5917 0.129 Uiso 1 1 calc R
H21B H 0.2906 -0.3846 0.5596 0.129 Uiso 1 1 calc R
H21C H 0.3533 -0.3956 0.6624 0.129 Uiso 1 1 calc R
C22 C -0.1266(4) -0.4281(3) 0.7135(3) 0.0639(11) Uani 1 1 d .
C23 C -0.2765(5) -0.4303(4) 0.6690(5) 0.110(2) Uani 1 1 d .
H23A H -0.3349 -0.5009 0.6646 0.165 Uiso 1 1 calc R
H23B H -0.2752 -0.4108 0.6069 0.165 Uiso 1 1 calc R
H23C H -0.3146 -0.3803 0.7073 0.165 Uiso 1 1 calc R
C24 C -0.0875(7) -0.5286(4) 0.6674(5) 0.140(3) Uani 1 1 d .
H24A H -0.1535 -0.5909 0.6780 0.211 Uiso 1 1 calc R
H24B H 0.0070 -0.5305 0.6945 0.211 Uiso 1 1 calc R
H24C H -0.0913 -0.5277 0.6006 0.211 Uiso 1 1 calc R
C25 C -0.1215(7) -0.4331(5) 0.8183(4) 0.123(2) Uani 1 1 d .
H25A H -0.1518 -0.3730 0.8482 0.184 Uiso 1 1 calc R
H25B H -0.0259 -0.4312 0.8460 0.184 Uiso 1 1 calc R
H25C H -0.1834 -0.4982 0.8273 0.184 Uiso 1 1 calc R
C26 C 0.4519(4) 0.1657(4) 0.6479(3) 0.0658(11) Uani 1 1 d .
H26A H 0.5347 0.2236 0.6711 0.079 Uiso 1 1 calc R
H26B H 0.4766 0.1080 0.6087 0.079 Uiso 1 1 calc R
C27 C 0.3283(4) 0.2009(3) 0.6046(3) 0.0561(10) Uani 1 1 d .
C28 C 0.3230(6) 0.3090(4) 0.6089(3) 0.0777(13) Uani 1 1 d .
H28 H 0.4047 0.3618 0.6329 0.093 Uiso 1 1 calc R
C29 C 0.2006(7) 0.3378(4) 0.5787(4) 0.0883(16) Uani 1 1 d .
H29 H 0.2006 0.4100 0.5812 0.106 Uiso 1 1 calc R
C30 C 0.0765(6) 0.2624(4) 0.5443(3) 0.0811(14) Uani 1 1 d .
H30 H -0.0067 0.2836 0.5249 0.097 Uiso 1 1 calc R
C31 C 0.0770(5) 0.1575(4) 0.5392(3) 0.0718(12) Uani 1 1 d .
H31 H -0.0063 0.1059 0.5162 0.086 Uiso 1 1 calc R
C32 C 0.2016(5) 0.1266(3) 0.5682(3) 0.0574(10) Uani 1 1 d .
H32 H 0.2006 0.0540 0.5633 0.069 Uiso 1 1 calc R
C33 C 0.5108(4) 0.1041(4) 0.8705(3) 0.0776(14) Uani 1 1 d .
H33A H 0.5536 0.0439 0.8554 0.093 Uiso 1 1 calc R
H33B H 0.5822 0.1707 0.8875 0.093 Uiso 1 1 calc R
C34 C 0.4070(5) 0.0867(5) 0.9368(3) 0.0770(14) Uani 1 1 d .
C35 C 0.3129(5) -0.0126(5) 0.9294(4) 0.0899(16) Uani 1 1 d .
H35 H 0.3235 -0.0697 0.8871 0.108 Uiso 1 1 calc R
C36 C 0.2039(7) -0.0282(8) 0.9836(5) 0.140(3) Uani 1 1 d .
H36 H 0.1431 -0.0953 0.9781 0.168 Uiso 1 1 calc R
C37 C 0.1861(9) 0.0552(12) 1.0450(7) 0.188(7) Uani 1 1 d .
H37 H 0.1128 0.0453 1.0812 0.225 Uiso 1 1 calc R
C38 C 0.2750(10) 0.1518(10) 1.0531(5) 0.160(5) Uani 1 1 d .
H38 H 0.2623 0.2082 1.0953 0.192 Uiso 1 1 calc R
C39 C 0.3851(7) 0.1694(6) 1.0000(4) 0.111(2) Uani 1 1 d .
H39 H 0.4446 0.2371 1.0068 0.133 Uiso 1 1 calc R

loop_
_atom_site_aniso_label
_atom_site_aniso_U_11
_atom_site_aniso_U_22
_atom_site_aniso_U_33
_atom_site_aniso_U_23
_atom_site_aniso_U_13
_atom_site_aniso_U_12
Zr1 0.0329(2) 0.0604(3) 0.0492(2) 0.00789(17) 0.00957(15) 0.00416(17)
Cl1 0.0643(8) 0.1092(11) 0.1174(11) -0.0197(9) 0.0254(7) -0.0259(7)
Cl2 0.0732(8) 0.0746(8) 0.1122(10) -0.0103(7) 0.0335(7) 0.0215(7)
O1 0.0336(12) 0.0567(16) 0.0555(16) 0.0124(12) 0.0113(11) 0.0091(13)
N1 0.0350(15) 0.0470(18) 0.0422(17) 0.0091(14) 0.0108(12) 0.0107(15)
C1 0.048(2) 0.066(3) 0.049(2) 0.004(2) 0.0059(18) 0.002(2)
C2 0.058(3) 0.065(3) 0.072(3) -0.001(2) 0.011(2) -0.006(2)
C3 0.088(4) 0.056(3) 0.079(3) -0.005(2) 0.003(3) -0.008(3)
C4 0.078(3) 0.059(3) 0.080(3) -0.004(2) 0.012(3) 0.014(3)
C5 0.057(2) 0.054(3) 0.069(3) 0.008(2) 0.011(2) 0.012(2)
C6 0.048(2) 0.051(2) 0.051(2) 0.0076(18) 0.0079(17) 0.014(2)
C7 0.0393(19) 0.053(2) 0.048(2) 0.0090(18) 0.0084(16) 0.0113(19)
C8 0.044(2) 0.053(3) 0.080(3) 0.004(2) 0.005(2) 0.018(2)
C9 0.037(2) 0.071(3) 0.081(3) 0.012(2) 0.0046(19) 0.019(2)
C10 0.0338(18) 0.055(2) 0.071(3) 0.010(2) 0.0077(17) 0.011(2)
C11 0.0320(17) 0.050(2) 0.045(2) 0.0104(17) 0.0112(15) 0.0091(18)
C12 0.0348(18) 0.050(2) 0.046(2) 0.0079(17) 0.0067(15) 0.0120(18)
C13 0.0380(19) 0.056(2) 0.0392(19) 0.0141(17) 0.0089(15) 0.0145(19)
C14 0.0370(19) 0.058(3) 0.046(2) 0.0061(18) 0.0039(16) 0.0137(19)
C15 0.046(2) 0.053(2) 0.057(2) 0.0079(19) 0.0054(18) 0.018(2)
C16 0.047(2) 0.046(2) 0.049(2) 0.0100(17) 0.0060(17) 0.0093(19)
C17 0.0368(19) 0.061(3) 0.052(2) 0.0104(19) 0.0111(16) 0.0103(19)
C18 0.043(2) 0.077(3) 0.077(3) 0.002(2) 0.015(2) 0.024(2)
C19 0.093(4) 0.121(5) 0.104(4) 0.029(3) 0.063(3) 0.043(4)
C20 0.042(2) 0.096(4) 0.123(4) 0.001(3) 0.007(3) 0.025(3)
C21 0.055(3) 0.079(3) 0.127(4) -0.010(3) 0.026(3) 0.030(3)
C22 0.061(3) 0.050(3) 0.081(3) 0.015(2) 0.013(2) 0.011(2)
C23 0.055(3) 0.086(4) 0.174(6) 0.036(4) -0.005(3) -0.014(3)
C24 0.124(5) 0.056(3) 0.235(8) -0.007(4) 0.078(5) -0.006(4)
C25 0.122(5) 0.118(5) 0.114(5) 0.055(4) 0.012(4) -0.023(4)
C26 0.053(2) 0.083(3) 0.061(3) 0.016(2) 0.019(2) 0.007(2)
C27 0.063(3) 0.061(3) 0.044(2) 0.0127(19) 0.0179(19) 0.003(2)
C28 0.086(3) 0.056(3) 0.077(3) 0.013(2) -0.001(3) -0.010(3)
C29 0.126(5) 0.050(3) 0.087(4) 0.013(3) 0.003(3) 0.021(3)
C30 0.090(4) 0.081(4) 0.074(3) 0.015(3) -0.003(3) 0.030(3)
C31 0.075(3) 0.067(3) 0.064(3) 0.009(2) -0.009(2) 0.007(3)
C32 0.074(3) 0.054(2) 0.042(2) 0.0074(19) 0.003(2) 0.012(2)
C33 0.043(2) 0.113(4) 0.069(3) 0.011(3) -0.003(2) 0.009(2)
C34 0.063(3) 0.127(5) 0.045(3) 0.016(3) -0.003(2) 0.036(3)
C35 0.069(3) 0.139(5) 0.063(3) 0.033(3) 0.002(3) 0.020(3)
C36 0.073(4) 0.278(11) 0.082(5) 0.087(6) 0.016(4) 0.032(5)
C37 0.104(6) 0.43(2) 0.078(6) 0.095(10) 0.037(5) 0.127(10)
C38 0.173(9) 0.303(14) 0.055(4) 0.026(7) 0.024(6) 0.165(10)
C39 0.132(5) 0.149(6) 0.062(3) 0.011(4) 0.000(3) 0.065(5)

loop_
_atom_type_symbol
_atom_type_description
_atom_type_scat_dispersion_real
_atom_type_scat_dispersion_imag
_atom_type_scat_source
Zr Zr -2.9673 0.5597 'International Tables Vol C Tables 4.2.6.8 and 6.1.1.4'
Cl Cl 0.1484 0.1585 'International Tables Vol C Tables 4.2.6.8 and 6.1.1.4'
O O 0.0106 0.0060 'International Tables Vol C Tables 4.2.6.8 and 6.1.1.4'
N N 0.0061 0.0033 'International Tables Vol C Tables 4.2.6.8 and 6.1.1.4'
C C 0.0033 0.0016 'International Tables Vol C Tables 4.2.6.8 and 6.1.1.4'
H H 0.0000 0.0000 'International Tables Vol C Tables 4.2.6.8 and 6.1.1.4'

loop_
_geom_angle_atom_site_label_1
_geom_angle_atom_site_label_2
_geom_angle_atom_site_label_3
_geom_angle
O1 Zr1 C33 98.98(16)
O1 Zr1 C26 94.31(14)
C33 Zr1 C26 97.36(15)
O1 Zr1 C1 148.47(12)
C33 Zr1 C1 103.98(16)
C26 Zr1 C1 103.74(15)
O1 Zr1 N1 77.78(10)
C33 Zr1 N1 130.48(13)
C26 Zr1 N1 132.09(12)
C1 Zr1 N1 70.92(12)
O1 Zr1 C34 99.20(15)
C33 Zr1 C34 34.25(15)
C26 Zr1 C34 131.11(16)
C1 Zr1 C34 88.25(15)
N1 Zr1 C34 96.74(13)
O1 Zr1 C27 98.57(11)
C33 Zr1 C27 128.43(15)
C26 Zr1 C27 33.20(13)
C1 Zr1 C27 83.84(13)
N1 Zr1 C27 100.55(11)
C34 Zr1 C27 157.42(16)
C13 O1 Zr1 144.3(2)
C11 N1 C7 118.8(3)
C11 N1 Zr1 122.9(2)
C7 N1 Zr1 114.3(2)
C2 C1 C6 115.8(4)
C2 C1 Zr1 126.1(3)
C6 C1 Zr1 117.1(3)
C3 C2 C1 124.5(4)
C3 C2 Cl1 117.0(4)
C1 C2 Cl1 118.4(3)
C4 C3 C2 118.1(4)
C4 C3 H3 120.9
C2 C3 H3 120.9
C3 C4 C5 119.9(4)
C3 C4 H4 120.1
C5 C4 H4 120.1
C4 C5 C6 121.2(4)
C4 C5 Cl2 115.4(3)
C6 C5 Cl2 123.2(3)
C5 C6 C1 119.9(4)
C5 C6 C7 124.3(3)
C1 C6 C7 115.8(3)
N1 C7 C8 121.3(3)
N1 C7 C6 115.9(3)
C8 C7 C6 122.7(3)
C9 C8 C7 119.9(3)
C9 C8 H8 120.1
C7 C8 H8 120.1
C8 C9 C10 119.1(3)
C8 C9 H9 120.4
C10 C9 H9 120.4
C9 C10 C11 119.7(4)
C9 C10 H10 120.2
C11 C10 H10 120.2
N1 C11 C10 120.8(3)
N1 C11 C12 122.3(3)
C10 C11 C12 116.9(3)
C17 C12 C13 118.2(3)
C17 C12 C11 118.8(3)
C13 C12 C11 123.0(3)
O1 C13 C12 118.5(3)
O1 C13 C14 120.5(3)
C12 C13 C14 121.0(3)
C15 C14 C13 116.6(3)
C15 C14 C18 121.5(3)
C13 C14 C18 121.9(3)
C16 C15 C14 124.5(3)
C16 C15 H15 117.7
C14 C15 H15 117.7
C17 C16 C15 116.1(3)
C17 C16 C22 121.4(3)
C15 C16 C22 122.5(3)
C16 C17 C12 123.2(3)
C16 C17 H17 118.4
C12 C17 H17 118.4
C20 C18 C19 110.5(4)
C20 C18 C21 108.4(4)
C19 C18 C21 107.2(4)
C20 C18 C14 109.9(3)
C19 C18 C14 109.7(3)
C21 C18 C14 111.1(4)
C18 C19 H19A 109.5
C18 C19 H19B 109.5
H19A C19 H19B 109.5
C18 C19 H19C 109.5
H19A C19 H19C 109.5
H19B C19 H19C 109.5
C18 C20 H20A 109.5
C18 C20 H20B 109.5
H20A C20 H20B 109.5
C18 C20 H20C 109.5
H20A C20 H20C 109.5
H20B C20 H20C 109.5
C18 C21 H21A 109.5
C18 C21 H21B 109.5
H21A C21 H21B 109.5
C18 C21 H21C 109.5
H21A C21 H21C 109.5
H21B C21 H21C 109.5
C23 C22 C25 110.1(4)
C23 C22 C24 107.1(5)
C25 C22 C24 108.0(4)
C23 C22 C16 111.5(4)
C25 C22 C16 107.3(4)
C24 C22 C16 112.8(4)
C22 C23 H23A 109.5
C22 C23 H23B 109.5
H23A C23 H23B 109.5
C22 C23 H23C 109.5
H23A C23 H23C 109.5
H23B C23 H23C 109.5
C22 C24 H24A 109.5
C22 C24 H24B 109.5
H24A C24 H24B 109.5
C22 C24 H24C 109.5
H24A C24 H24C 109.5
H24B C24 H24C 109.5
C22 C25 H25A 109.5
C22 C25 H25B 109.5
H25A C25 H25B 109.5
C22 C25 H25C 109.5
H25A C25 H25C 109.5
H25B C25 H25C 109.5
C27 C26 Zr1 88.7(2)
C27 C26 H26A 113.9
Zr1 C26 H26A 113.9
C27 C26 H26B 113.9
Zr1 C26 H26B 113.9
H26A C26 H26B 111.1
C32 C27 C28 116.1(4)
C32 C27 C26 120.3(4)
C28 C27 C26 123.0(4)
C32 C27 Zr1 87.1(2)
C28 C27 Zr1 119.4(3)
C26 C27 Zr1 58.0(2)
C29 C28 C27 121.1(5)
C29 C28 H28 119.5
C27 C28 H28 119.5
C28 C29 C30 121.5(5)
C28 C29 H29 119.2
C30 C29 H29 119.2
C31 C30 C29 119.2(5)
C31 C30 H30 120.4
C29 C30 H30 120.4
C30 C31 C32 120.0(5)
C30 C31 H31 120.0
C32 C31 H31 120.0
C31 C32 C27 122.0(4)
C31 C32 H32 119.0
C27 C32 H32 119.0
C34 C33 Zr1 86.1(2)
C34 C33 H33A 114.3
Zr1 C33 H33A 114.3
C34 C33 H33B 114.3
Zr1 C33 H33B 114.3
H33A C33 H33B 111.4
C39 C34 C35 116.8(5)
C39 C34 C33 122.6(6)
C35 C34 C33 120.2(5)
C39 C34 Zr1 110.5(3)
C35 C34 Zr1 93.7(3)
C33 C34 Zr1 59.6(2)
C36 C35 C34 121.5(6)
C36 C35 H35 119.2
C34 C35 H35 119.2
C37 C36 C35 119.8(9)
C37 C36 H36 120.1
C35 C36 H36 120.1
C38 C37 C36 119.8(9)
C38 C37 H37 120.1
C36 C37 H37 120.1
C37 C38 C39 121.6(10)
C37 C38 H38 119.2
C39 C38 H38 119.2
C34 C39 C38 120.5(8)
C34 C39 H39 119.7
C38 C39 H39 119.7

loop_
_geom_bond_atom_site_label_1
_geom_bond_atom_site_label_2
_geom_bond_distance
Zr1 O1 1.965(3)
Zr1 C33 2.261(4)
Zr1 C26 2.278(4)
Zr1 C1 2.324(4)
Zr1 N1 2.427(3)
Zr1 C34 2.615(4)
Zr1 C27 2.684(4)
Cl1 C2 1.772(4)
Cl2 C5 1.747(4)
O1 C13 1.360(4)
N1 C11 1.354(4)
N1 C7 1.359(4)
C1 C2 1.387(6)
C1 C6 1.404(5)
C2 C3 1.380(6)
C3 C4 1.372(7)
C3 H3 0.9300
C4 C5 1.378(6)
C4 H4 0.9300
C5 C6 1.395(5)
C6 C7 1.484(5)
C7 C8 1.387(5)
C8 C9 1.370(5)
C8 H8 0.9300
C9 C10 1.374(5)
C9 H9 0.9300
C10 C11 1.400(5)
C10 H10 0.9300
C11 C12 1.488(5)
C12 C17 1.394(5)
C12 C13 1.395(4)
C13 C14 1.409(5)
C14 C15 1.390(5)
C14 C18 1.549(5)
C15 C16 1.386(5)
C15 H15 0.9300
C16 C17 1.379(5)
C16 C22 1.529(5)
C17 H17 0.9300
C18 C20 1.518(6)
C18 C19 1.533(7)
C18 C21 1.540(6)
C19 H19A 0.9600
C19 H19B 0.9600
C19 H19C 0.9600
C20 H20A 0.9600
C20 H20B 0.9600
C20 H20C 0.9600
C21 H21A 0.9600
C21 H21B 0.9600
C21 H21C 0.9600
C22 C23 1.514(6)
C22 C25 1.516(7)
C22 C24 1.528(7)
C23 H23A 0.9600
C23 H23B 0.9600
C23 H23C 0.9600
C24 H24A 0.9600
C24 H24B 0.9600
C24 H24C 0.9600
C25 H25A 0.9600
C25 H25B 0.9600
C25 H25C 0.9600
C26 C27 1.470(6)
C26 H26A 0.9700
C26 H26B 0.9700
C27 C32 1.393(6)
C27 C28 1.404(6)
C28 C29 1.359(7)
C28 H28 0.9300
C29 C30 1.377(7)
C29 H29 0.9300
C30 C31 1.351(6)
C30 H30 0.9300
C31 C32 1.388(6)
C31 H31 0.9300
C32 H32 0.9300
C33 C34 1.475(6)
C33 H33A 0.9700
C33 H33B 0.9700
C34 C39 1.387(7)
C34 C35 1.396(7)
C35 C36 1.388(8)
C35 H35 0.9300
C36 C37 1.364(13)
C36 H36 0.9300
C37 C38 1.344(15)
C37 H37 0.9300
C38 C39 1.387(10)
C38 H38 0.9300
C39 H39 0.9300
